data_4314295
loop_
_publ_author_name
'Haoran Sun'
'Valeriy V. Smirnov'
'Stephen G. DiMagno'

_publ_section_title
;
 Slow Electron Transfer Rates for Fluorinated Cobalt Porphyrins:
 Electronic and Conformational Factors Modulating Metalloporphyrin ET
;
_journal_name_full 'Inorganic Chemistry'
_journal_page_first 6032
_journal_page_last 6040
_journal_paper_doi 10.1021/ic034705o
_journal_volume 42
_journal_year 2003
_chemical_formula_sum 'C46 Br Co F28 N5'
_chemical_formula_weight 1293.35
_chemical_name_systematic
; 
 ? 
;
_space_group_IT_number 15
_symmetry_cell_setting monoclinic
_symmetry_space_group_name_Hall '-C 2yc'
_symmetry_space_group_name_H-M 'C 1 2/c 1'
_atom_sites_solution_hydrogens geom
_atom_sites_solution_primary direct
_atom_sites_solution_secondary difmap
_audit_creation_method SHELXL-97
_cell_angle_alpha 90.00
_cell_angle_beta 115.849(7)
_cell_angle_gamma 90.00
_cell_formula_units_Z 8
_cell_length_a 26.520(4)
_cell_length_b 13.3262(10)
_cell_length_c 29.855(3)
_cell_measurement_reflns_used 53
_cell_measurement_temperature 298(2)
_cell_measurement_theta_max 12.46
_cell_measurement_theta_min 3.06
_cell_volume 9495.4(19)
_computing_cell_refinement 'Bruker XSCANS'
_computing_data_collection 'Bruker XSCANS'
_computing_data_reduction 'Bruker SHELXTL'
_computing_molecular_graphics 'Bruker SHELXTL'
_computing_publication_material 'Bruker SHELXTL'
_computing_structure_refinement 'SHELXL-97 (Sheldrick, 1997)'
_computing_structure_solution 'SHELXS-97 (Sheldrick, 1990)'
_diffrn_ambient_temperature 298(2)
_diffrn_measured_fraction_theta_full 0.997
_diffrn_measured_fraction_theta_max 0.997
_diffrn_measurement_device_type 'Bruker P4'
_diffrn_measurement_method '\w scans'
_diffrn_radiation_monochromator graphite
_diffrn_radiation_source 'fine-focus sealed tube'
_diffrn_radiation_type MoK\a
_diffrn_radiation_wavelength 0.71073
_diffrn_reflns_av_R_equivalents 0.0000
_diffrn_reflns_av_sigmaI/netI 0.0892
_diffrn_reflns_limit_h_max 28
_diffrn_reflns_limit_h_min -31
_diffrn_reflns_limit_k_max 15
_diffrn_reflns_limit_k_min 0
_diffrn_reflns_limit_l_max 35
_diffrn_reflns_limit_l_min 0
_diffrn_reflns_number 8344
_diffrn_reflns_theta_full 25.00
_diffrn_reflns_theta_max 25.00
_diffrn_reflns_theta_min 1.75
_diffrn_standards_interval_count 47
_diffrn_standards_number 3
_exptl_absorpt_coefficient_mu 1.355
_exptl_absorpt_correction_T_max 0.6081
_exptl_absorpt_correction_T_min 0.4976
_exptl_absorpt_correction_type empirical
_exptl_crystal_colour dark_violet
_exptl_crystal_density_diffrn 1.809
_exptl_crystal_density_method 'not measured'
_exptl_crystal_description prism
_exptl_crystal_F_000 5000
_exptl_crystal_size_max 0.2
_exptl_crystal_size_mid 0.4
_exptl_crystal_size_min 0.3
_refine_diff_density_max 0.627
_refine_diff_density_min -0.540
_refine_diff_density_rms 0.122
_refine_ls_extinction_method none
_refine_ls_goodness_of_fit_ref 1.077
_refine_ls_hydrogen_treatment mixed
_refine_ls_matrix_type full
_refine_ls_number_parameters 730
_refine_ls_number_reflns 8344
_refine_ls_number_restraints 306
_refine_ls_restrained_S_all 1.057
_refine_ls_R_factor_all 0.1518
_refine_ls_R_factor_gt 0.0692
_refine_ls_shift/su_max 0.000
_refine_ls_shift/su_mean 0.000
_refine_ls_structure_factor_coef Fsqd
_refine_ls_weighting_details 'calc w=1/[\s^2^(Fo^2^)+(0.1000P)^2^+0.0000P] where P=(Fo^2^+2Fc^2^)/3'
_refine_ls_weighting_scheme calc
_refine_ls_wR_factor_gt 0.1644
_refine_ls_wR_factor_ref 0.2229
_reflns_number_gt 4274
_reflns_number_total 8344
_reflns_threshold_expression >2sigma(I)
_cod_data_source_file ic034705orom20030703_060034.cif
_cod_data_source_block dimag8
_cod_depositor_comments
;
The following automatic conversions were performed:

'_symmetry_cell_setting' value 'Monoclinic' changed to 'monoclinic'
according to the built-in table from CIF Core dictionary named
'cif_core.dic' version 2.4.1 from 2010-06-29.

Automatic conversion script
Id: cif_fix_values 1646 2011-03-28 12:23:43Z adriana 
;
_cod_original_cell_volume 9495.4(18)
_cod_database_code 4314295

loop_
_symmetry_equiv_pos_as_xyz
'x, y, z'
'-x, y, -z+1/2'
'x+1/2, y+1/2, z'
'-x+1/2, y+1/2, -z+1/2'
'-x, -y, -z'
'x, -y, z-1/2'
'-x+1/2, -y+1/2, -z'
'x+1/2, -y+1/2, z-1/2'

loop_
_atom_site_label
_atom_site_type_symbol
_atom_site_fract_x
_atom_site_fract_y
_atom_site_fract_z
_atom_site_U_iso_or_equiv
_atom_site_adp_type
_atom_site_occupancy
_atom_site_symmetry_multiplicity
_atom_site_calc_flag
_atom_site_refinement_flags
_atom_site_disorder_assembly
_atom_site_disorder_group
Co1 Co -0.21435(4) 0.56251(8) -0.18674(3) 0.0432(3) Uani 1 1 d . . .
Br1 Br -0.22437(4) 0.73317(6) -0.20873(3) 0.0637(3) Uani 1 1 d . . .
N1S N -0.2095(3) 0.4180(5) -0.1686(2) 0.0501(16) Uani 1 1 d U . .
C1S C -0.2187(4) 0.3396(7) -0.1610(3) 0.058(2) Uani 1 1 d U . .
C2S C -0.2310(5) 0.2377(7) -0.1509(4) 0.080(3) Uani 1 1 d U . .
N11 N -0.2902(2) 0.5620(5) -0.1901(2) 0.0439(14) Uani 1 1 d U . .
C12 C -0.3024(3) 0.5589(6) -0.1503(3) 0.0536(19) Uani 1 1 d U . .
C13 C -0.3625(4) 0.5584(8) -0.1678(3) 0.066(2) Uani 1 1 d U . .
C14 C -0.3849(3) 0.5672(8) -0.2168(3) 0.065(2) Uani 1 1 d U . .
C15 C -0.3402(3) 0.5636(6) -0.2316(3) 0.0519(19) Uani 1 1 d U . .
F13 F -0.4401(2) 0.5730(5) -0.24790(19) 0.092(2) Uani 1 1 d . . .
F14 F -0.3898(2) 0.5559(5) -0.13945(18) 0.096(2) Uani 1 1 d . . .
C16 C -0.3463(3) 0.5508(6) -0.2798(3) 0.0518(19) Uani 1 1 d U . .
N21 N -0.2464(2) 0.5235(4) -0.2572(2) 0.0428(14) Uani 1 1 d U . .
C22 C -0.3025(3) 0.5233(6) -0.2903(3) 0.0460(18) Uani 1 1 d U . .
C23 C -0.3078(4) 0.4841(6) -0.3375(3) 0.053(2) Uani 1 1 d U . .
C24 C -0.2573(4) 0.4598(6) -0.3319(3) 0.0497(19) Uani 1 1 d U . .
C25 C -0.2174(3) 0.4878(6) -0.2831(3) 0.0459(17) Uani 1 1 d U . .
F23 F -0.3562(2) 0.4719(4) -0.37747(16) 0.0764(16) Uani 1 1 d . . .
F24 F -0.2443(2) 0.4173(4) -0.36631(16) 0.0723(14) Uani 1 1 d . . .
C26 C -0.1601(4) 0.4903(7) -0.2655(3) 0.058(2) Uani 1 1 d U . .
N31 N -0.1384(2) 0.5636(5) -0.1834(2) 0.0499(16) Uani 1 1 d U . .
C32 C -0.1243(3) 0.5337(7) -0.2199(3) 0.058(2) Uani 1 1 d U . .
C33 C -0.0662(4) 0.5572(10) -0.2046(3) 0.088(4) Uani 1 1 d U . .
C34 C -0.0478(4) 0.6055(9) -0.1617(3) 0.078(3) Uani 1 1 d U . .
C35 C -0.0921(3) 0.6079(7) -0.1472(3) 0.057(2) Uani 1 1 d U . .
F33 F -0.0372(2) 0.5402(6) -0.2312(2) 0.121(3) Uani 1 1 d . . .
F34 F 0.0038(2) 0.6431(6) -0.1366(2) 0.112(3) Uani 1 1 d . . .
C36 C -0.0862(3) 0.6404(6) -0.1008(3) 0.054(2) Uani 1 1 d U . .
N41 N -0.1826(3) 0.5981(5) -0.1154(2) 0.0474(15) Uani 1 1 d U . .
C42 C -0.1294(3) 0.6306(6) -0.0865(3) 0.0491(19) Uani 1 1 d U . .
C43 C -0.1227(3) 0.6405(6) -0.0360(3) 0.054(2) Uani 1 1 d U . .
C44 C -0.1705(4) 0.6097(7) -0.0357(3) 0.057(2) Uani 1 1 d U . .
C45 C -0.2096(3) 0.5842(6) -0.0854(3) 0.0478(18) Uani 1 1 d U . .
F43 F -0.0768(2) 0.6729(4) 0.00291(16) 0.0766(15) Uani 1 1 d . . .
F44 F -0.1802(2) 0.6062(5) 0.00492(15) 0.0757(15) Uani 1 1 d . . .
C46 C -0.2644(3) 0.5598(6) -0.1001(3) 0.0483(18) Uani 1 1 d U . .
C51 C -0.4036(4) 0.5598(8) -0.3222(3) 0.063(2) Uani 1 1 d U . .
C52 C -0.4421(5) 0.4860(10) -0.3378(4) 0.084(3) Uani 1 1 d U . .
C53 C -0.4946(6) 0.4948(15) -0.3756(5) 0.113(5) Uani 1 1 d U . .
C54 C -0.5094(6) 0.5768(19) -0.4001(6) 0.132(8) Uani 1 1 d U . .
C55 C -0.4756(6) 0.6565(14) -0.3876(4) 0.117(5) Uani 1 1 d U . .
C56 C -0.4201(5) 0.6520(10) -0.3478(4) 0.081(3) Uani 1 1 d U . .
F52 F -0.4282(3) 0.3981(6) -0.3145(3) 0.116(2) Uani 1 1 d . . .
F53 F -0.5308(3) 0.4222(8) -0.3910(3) 0.169(4) Uani 1 1 d . . .
F54 F -0.5600(3) 0.5978(10) -0.4384(3) 0.195(5) Uani 1 1 d . . .
F55 F -0.4853(3) 0.7522(8) -0.4094(3) 0.163(4) Uani 1 1 d . . .
F56 F -0.3844(3) 0.7284(5) -0.3340(3) 0.106(2) Uani 1 1 d . . .
C61 C -0.1344(4) 0.4553(7) -0.2995(3) 0.061(2) Uani 1 1 d U . .
C62 C -0.1051(5) 0.3692(8) -0.2931(4) 0.081(3) Uani 1 1 d U . .
C63 C -0.0820(5) 0.3411(11) -0.3242(5) 0.105(4) Uani 1 1 d U . .
C64 C -0.0874(5) 0.4048(11) -0.3634(4) 0.094(4) Uani 1 1 d U . .
C65 C -0.1162(5) 0.4906(10) -0.3706(4) 0.085(3) Uani 1 1 d U . .
C66 C -0.1394(4) 0.5173(8) -0.3393(4) 0.076(3) Uani 1 1 d U . .
F62 F -0.0988(3) 0.3104(6) -0.2550(3) 0.124(3) Uani 1 1 d . . .
F63 F -0.0515(4) 0.2559(6) -0.3143(3) 0.158(4) Uani 1 1 d . . .
F64 F -0.1218(3) 0.5490(6) -0.4091(2) 0.128(3) Uani 1 1 d . . .
F65 F -0.0632(3) 0.3755(6) -0.3923(3) 0.140(3) Uani 1 1 d . . .
F66 F -0.1692(3) 0.6025(5) -0.3497(2) 0.107(2) Uani 1 1 d . . .
C71 C -0.0311(3) 0.6789(6) -0.0631(3) 0.0512(19) Uani 1 1 d U . .
C72 C -0.0220(4) 0.7790(7) -0.0492(3) 0.061(2) Uani 1 1 d U . .
C73 C 0.0273(4) 0.8135(7) -0.0119(4) 0.076(3) Uani 1 1 d U . .
C74 C 0.0687(4) 0.7485(8) 0.0128(4) 0.075(3) Uani 1 1 d U . .
C75 C 0.0630(4) 0.6495(9) 0.0001(4) 0.083(3) Uani 1 1 d U . .
C76 C 0.0126(4) 0.6150(7) -0.0368(3) 0.068(2) Uani 1 1 d U . .
F72 F -0.0636(2) 0.8447(4) -0.0721(2) 0.0976(19) Uani 1 1 d . . .
F73 F 0.0328(3) 0.9100(4) 0.0010(3) 0.114(2) Uani 1 1 d . . .
F74 F 0.1161(3) 0.7773(5) 0.0510(2) 0.118(2) Uani 1 1 d . . .
F75 F 0.1032(3) 0.5839(5) 0.0257(3) 0.139(3) Uani 1 1 d . . .
F76 F 0.0074(3) 0.5170(4) -0.0482(2) 0.104(2) Uani 1 1 d . . .
C81 C -0.2839(4) 0.5357(7) -0.0611(3) 0.058(2) Uani 1 1 d U . .
C82 C -0.2828(5) 0.4398(9) -0.0464(4) 0.096(4) Uani 1 1 d U . .
C83 C -0.2975(7) 0.4140(9) -0.0088(5) 0.129(6) Uani 1 1 d U . .
C84 C -0.3143(5) 0.4863(9) 0.0143(4) 0.084(3) Uani 1 1 d U . .
C85 C -0.3159(4) 0.5825(8) 0.0001(3) 0.069(3) Uani 1 1 d U . .
C86 C -0.3004(4) 0.6069(7) -0.0370(3) 0.063(2) Uani 1 1 d U . .
F82 F -0.2668(5) 0.3665(5) -0.0674(3) 0.170(4) Uani 1 1 d . . .
F83 F -0.2970(6) 0.3188(6) 0.0053(4) 0.237(7) Uani 1 1 d . . .
F84 F -0.3293(4) 0.4625(6) 0.0500(3) 0.141(3) Uani 1 1 d . . .
F85 F -0.3320(3) 0.6528(5) 0.0228(2) 0.105(2) Uani 1 1 d . . .
F86 F -0.3023(3) 0.7031(5) -0.0510(2) 0.105(2) Uani 1 1 d . . .

loop_
_atom_site_aniso_label
_atom_site_aniso_U_11
_atom_site_aniso_U_22
_atom_site_aniso_U_33
_atom_site_aniso_U_23
_atom_site_aniso_U_13
_atom_site_aniso_U_12
Co1 0.0478(6) 0.0433(6) 0.0387(5) -0.0031(4) 0.0189(4) -0.0014(5)
Br1 0.0834(7) 0.0438(4) 0.0598(5) 0.0019(4) 0.0275(5) -0.0009(5)
N1S 0.054(4) 0.047(4) 0.051(4) 0.001(3) 0.024(3) 0.001(3)
C1S 0.063(6) 0.048(5) 0.055(5) -0.007(4) 0.021(4) 0.006(4)
C2S 0.113(9) 0.043(5) 0.090(7) 0.004(5) 0.050(7) -0.015(5)
N11 0.042(3) 0.057(4) 0.037(3) 0.002(3) 0.021(3) 0.002(3)
C12 0.062(5) 0.055(5) 0.048(4) 0.000(4) 0.027(4) 0.000(4)
C13 0.057(5) 0.098(7) 0.056(5) -0.014(5) 0.037(4) -0.012(5)
C14 0.042(4) 0.094(7) 0.057(5) -0.012(5) 0.019(4) 0.000(5)
C15 0.047(4) 0.065(5) 0.043(4) -0.003(4) 0.019(4) -0.001(4)
F13 0.046(3) 0.164(6) 0.066(3) -0.009(4) 0.024(2) 0.002(3)
F14 0.057(3) 0.173(6) 0.066(3) -0.002(4) 0.034(3) -0.003(4)
C16 0.045(4) 0.067(5) 0.041(4) 0.002(4) 0.016(4) -0.009(4)
N21 0.045(3) 0.044(3) 0.036(3) -0.005(3) 0.015(3) -0.001(3)
C22 0.048(4) 0.052(4) 0.042(4) 0.009(3) 0.023(4) -0.009(4)
C23 0.065(5) 0.053(5) 0.045(4) -0.007(4) 0.027(4) -0.019(4)
C24 0.064(5) 0.044(4) 0.046(4) -0.006(3) 0.027(4) -0.007(4)
C25 0.052(5) 0.044(4) 0.043(4) -0.006(3) 0.022(4) 0.000(4)
F23 0.059(3) 0.117(5) 0.045(3) -0.017(3) 0.015(2) -0.017(3)
F24 0.078(3) 0.089(4) 0.054(3) -0.024(3) 0.033(3) -0.005(3)
C26 0.062(5) 0.072(6) 0.050(5) -0.008(4) 0.032(4) 0.003(5)
N31 0.042(3) 0.073(4) 0.039(3) -0.007(3) 0.022(3) -0.005(3)
C32 0.054(5) 0.080(6) 0.047(4) 0.000(4) 0.027(4) 0.000(5)
C33 0.059(6) 0.158(11) 0.059(6) -0.014(7) 0.036(5) -0.011(7)
C34 0.047(5) 0.121(9) 0.059(6) -0.010(6) 0.017(4) -0.017(6)
C35 0.051(5) 0.073(6) 0.047(4) -0.005(4) 0.021(4) -0.004(4)
F33 0.065(4) 0.227(9) 0.088(4) -0.052(5) 0.049(3) -0.025(4)
F34 0.058(3) 0.202(8) 0.077(4) -0.039(4) 0.032(3) -0.044(4)
C36 0.051(5) 0.055(5) 0.050(5) -0.007(4) 0.018(4) -0.007(4)
N41 0.054(4) 0.053(4) 0.032(3) -0.001(3) 0.016(3) 0.000(3)
C42 0.050(5) 0.049(5) 0.042(4) -0.003(3) 0.014(4) -0.002(4)
C43 0.053(5) 0.065(5) 0.036(4) -0.005(4) 0.012(4) -0.006(4)
C44 0.066(6) 0.065(5) 0.042(4) 0.000(4) 0.025(4) 0.005(5)
C45 0.059(5) 0.046(4) 0.041(4) -0.003(3) 0.024(4) 0.004(4)
F43 0.069(3) 0.107(4) 0.046(3) -0.012(3) 0.018(3) -0.017(3)
F44 0.073(3) 0.120(4) 0.039(2) -0.001(3) 0.028(2) -0.001(3)
C46 0.054(5) 0.051(5) 0.046(4) 0.005(4) 0.027(4) -0.002(4)
C51 0.054(5) 0.095(7) 0.038(4) -0.001(5) 0.018(4) 0.005(5)
C52 0.072(7) 0.116(10) 0.064(6) -0.022(7) 0.030(6) -0.015(7)
C53 0.069(9) 0.189(17) 0.086(9) -0.051(10) 0.039(8) -0.022(10)
C54 0.056(8) 0.25(3) 0.084(10) -0.035(12) 0.022(8) -0.008(12)
C55 0.114(11) 0.178(15) 0.067(8) 0.052(9) 0.045(8) 0.085(11)
C56 0.072(7) 0.112(9) 0.061(6) 0.013(6) 0.029(6) 0.014(7)
F52 0.100(5) 0.110(5) 0.135(6) -0.024(5) 0.049(5) -0.045(5)
F53 0.090(5) 0.265(12) 0.159(7) -0.112(8) 0.062(5) -0.089(7)
F54 0.067(4) 0.394(16) 0.087(5) -0.025(7) -0.002(4) 0.049(7)
F55 0.133(7) 0.233(10) 0.120(6) 0.082(6) 0.054(5) 0.100(7)
F56 0.109(5) 0.102(5) 0.111(5) 0.034(4) 0.053(4) 0.026(4)
C61 0.061(5) 0.077(6) 0.051(5) -0.018(4) 0.030(4) -0.004(5)
C62 0.092(8) 0.084(7) 0.084(7) -0.001(6) 0.054(6) 0.015(6)
C63 0.097(9) 0.124(11) 0.113(10) -0.017(8) 0.063(8) 0.031(8)
C64 0.089(8) 0.135(11) 0.074(7) -0.038(7) 0.051(6) -0.007(8)
C65 0.085(7) 0.113(9) 0.074(7) -0.007(6) 0.050(6) 0.002(7)
C66 0.080(7) 0.083(7) 0.079(6) -0.006(6) 0.048(6) 0.010(6)
F62 0.163(7) 0.116(5) 0.135(6) 0.041(5) 0.105(5) 0.063(5)
F63 0.190(9) 0.145(7) 0.195(9) 0.003(6) 0.137(8) 0.062(6)
F64 0.148(6) 0.176(8) 0.093(4) 0.018(5) 0.081(5) 0.003(6)
F65 0.148(6) 0.195(8) 0.128(5) -0.033(6) 0.106(5) 0.016(6)
F66 0.141(6) 0.102(5) 0.105(5) 0.027(4) 0.079(4) 0.037(4)
C71 0.042(4) 0.061(5) 0.043(4) -0.001(4) 0.012(4) 0.002(4)
C72 0.057(5) 0.053(5) 0.058(5) 0.001(4) 0.013(4) 0.000(4)
C73 0.078(7) 0.054(5) 0.074(6) -0.008(5) 0.012(5) -0.014(5)
C74 0.060(6) 0.073(7) 0.067(6) -0.004(5) 0.004(5) -0.012(5)
C75 0.062(6) 0.086(8) 0.083(7) 0.015(6) 0.014(6) 0.016(6)
C76 0.064(6) 0.063(6) 0.067(6) -0.004(5) 0.020(5) -0.008(5)
F72 0.081(4) 0.065(4) 0.112(5) 0.006(3) 0.010(4) 0.013(3)
F73 0.107(5) 0.065(4) 0.131(5) -0.016(4) 0.015(4) -0.015(4)
F74 0.073(4) 0.122(6) 0.102(5) -0.006(4) -0.016(4) -0.027(4)
F75 0.080(4) 0.106(5) 0.164(7) 0.023(5) -0.009(4) 0.032(4)
F76 0.099(5) 0.053(3) 0.129(5) -0.014(3) 0.021(4) 0.011(3)
C81 0.064(5) 0.066(6) 0.053(5) -0.007(4) 0.033(4) -0.008(5)
C82 0.156(11) 0.081(7) 0.095(8) -0.006(6) 0.096(8) 0.000(8)
C83 0.244(17) 0.078(8) 0.137(11) 0.006(8) 0.149(12) -0.013(10)
C84 0.121(9) 0.088(8) 0.072(6) -0.012(6) 0.071(7) -0.016(7)
C85 0.073(6) 0.087(7) 0.058(5) -0.013(5) 0.038(5) 0.001(5)
C86 0.076(6) 0.059(5) 0.049(5) -0.005(4) 0.023(4) 0.001(5)
F82 0.350(13) 0.072(5) 0.200(8) 0.016(5) 0.224(9) 0.036(6)
F83 0.52(2) 0.087(6) 0.280(12) 0.034(7) 0.331(14) 0.014(9)
F84 0.224(9) 0.140(6) 0.117(5) -0.025(5) 0.129(6) -0.061(6)
F85 0.130(6) 0.115(5) 0.096(4) -0.025(4) 0.073(4) 0.006(4)
F86 0.169(7) 0.074(4) 0.102(4) 0.005(3) 0.087(5) 0.024(4)

loop_
_atom_type_symbol
_atom_type_description
_atom_type_scat_dispersion_real
_atom_type_scat_dispersion_imag
_atom_type_scat_source
C C 0.0033 0.0016 'International Tables Vol C Tables 4.2.6.8 and 6.1.1.4'
F F 0.0171 0.0103 'International Tables Vol C Tables 4.2.6.8 and 6.1.1.4'
N N 0.0061 0.0033 'International Tables Vol C Tables 4.2.6.8 and 6.1.1.4'
Co Co 0.3494 0.9721 'International Tables Vol C Tables 4.2.6.8 and 6.1.1.4'
Br Br -0.2901 2.4595 'International Tables Vol C Tables 4.2.6.8 and 6.1.1.4'

loop_
_geom_angle_atom_site_label_1
_geom_angle_atom_site_label_2
_geom_angle_atom_site_label_3
_geom_angle
_geom_angle_site_symmetry_1
_geom_angle_site_symmetry_3
_geom_angle_publ_flag
N21 Co1 N11 89.4(2) . . ?
N21 Co1 N31 90.6(2) . . ?
N11 Co1 N31 179.7(3) . . ?
N21 Co1 N41 178.5(3) . . ?
N11 Co1 N41 90.1(2) . . ?
N31 Co1 N41 89.9(2) . . ?
N21 Co1 N1S 89.0(3) . . ?
N11 Co1 N1S 87.4(3) . . ?
N31 Co1 N1S 92.9(3) . . ?
N41 Co1 N1S 89.5(3) . . ?
N21 Co1 Br1 90.77(18) . . ?
N11 Co1 Br1 90.01(19) . . ?
N31 Co1 Br1 89.7(2) . . ?
N41 Co1 Br1 90.68(19) . . ?
N1S Co1 Br1 177.38(19) . . ?
C1S N1S Co1 164.9(7) . . ?
N1S C1S C2S 179.5(10) . . ?
C12 N11 C15 106.5(6) . . ?
C12 N11 Co1 125.6(5) . . ?
C15 N11 Co1 127.9(5) . . ?
N11 C12 C46 127.0(7) . . ?
N11 C12 C13 109.3(7) . . ?
C46 C12 C13 123.7(7) . . ?
C14 C13 F14 126.6(8) . . ?
C14 C13 C12 107.0(7) . . ?
F14 C13 C12 126.2(7) . . ?
C13 C14 F13 126.7(8) . . ?
C13 C14 C15 107.7(7) . . ?
F13 C14 C15 125.5(7) . . ?
N11 C15 C16 124.5(7) . . ?
N11 C15 C14 109.2(6) . . ?
C16 C15 C14 125.9(7) . . ?
C22 C16 C15 122.7(7) . . ?
C22 C16 C51 118.3(7) . . ?
C15 C16 C51 118.8(7) . . ?
C22 N21 C25 106.6(6) . . ?
C22 N21 Co1 126.5(5) . . ?
C25 N21 Co1 126.8(5) . . ?
C16 C22 N21 126.1(7) . . ?
C16 C22 C23 125.5(7) . . ?
N21 C22 C23 108.3(6) . . ?
C24 C23 F23 128.0(7) . . ?
C24 C23 C22 107.6(7) . . ?
F23 C23 C22 124.4(7) . . ?
C23 C24 F24 126.4(7) . . ?
C23 C24 C25 109.0(7) . . ?
F24 C24 C25 124.5(7) . . ?
C26 C25 N21 124.5(7) . . ?
C26 C25 C24 126.9(7) . . ?
N21 C25 C24 108.2(7) . . ?
C25 C26 C32 123.3(7) . . ?
C25 C26 C61 118.7(7) . . ?
C32 C26 C61 117.6(7) . . ?
C32 N31 C35 107.2(6) . . ?
C32 N31 Co1 126.2(5) . . ?
C35 N31 Co1 126.0(5) . . ?
N31 C32 C26 126.5(7) . . ?
N31 C32 C33 108.2(7) . . ?
C26 C32 C33 125.3(7) . . ?
C34 C33 F33 126.1(9) . . ?
C34 C33 C32 107.9(8) . . ?
F33 C33 C32 125.8(8) . . ?
C33 C34 F34 125.5(9) . . ?
C33 C34 C35 107.5(8) . . ?
F34 C34 C35 127.0(8) . . ?
N31 C35 C36 126.5(7) . . ?
N31 C35 C34 109.1(7) . . ?
C36 C35 C34 124.1(8) . . ?
C42 C36 C35 121.7(7) . . ?
C42 C36 C71 117.7(7) . . ?
C35 C36 C71 120.4(7) . . ?
C42 N41 C45 108.6(6) . . ?
C42 N41 Co1 126.5(5) . . ?
C45 N41 Co1 124.6(5) . . ?
N41 C42 C36 126.8(7) . . ?
N41 C42 C43 108.1(7) . . ?
C36 C42 C43 124.6(7) . . ?
C44 C43 F43 127.0(7) . . ?
C44 C43 C42 107.1(7) . . ?
F43 C43 C42 126.0(7) . . ?
C43 C44 F44 124.8(7) . . ?
C43 C44 C45 109.1(7) . . ?
F44 C44 C45 126.1(8) . . ?
C46 C45 N41 127.3(7) . . ?
C46 C45 C44 125.4(7) . . ?
N41 C45 C44 107.1(7) . . ?
C45 C46 C12 121.2(7) . . ?
C45 C46 C81 118.9(7) . . ?
C12 C46 C81 119.9(7) . . ?
C52 C51 C56 116.1(10) . . ?
C52 C51 C16 124.8(10) . . ?
C56 C51 C16 119.1(9) . . ?
F52 C52 C51 117.8(10) . . ?
F52 C52 C53 117.4(13) . . ?
C51 C52 C53 124.8(14) . . ?
C54 C53 F53 116.1(16) . . ?
C54 C53 C52 119.7(17) . . ?
F53 C53 C52 124.1(18) . . ?
C53 C54 C55 121.3(16) . . ?
C53 C54 F54 127(2) . . ?
C55 C54 F54 112(2) . . ?
C54 C55 F55 128.9(16) . . ?
C54 C55 C56 121.4(14) . . ?
F55 C55 C56 109.7(15) . . ?
F56 C56 C51 119.3(9) . . ?
F56 C56 C55 124.1(12) . . ?
C51 C56 C55 116.6(12) . . ?
C62 C61 C66 117.0(9) . . ?
C62 C61 C26 124.3(9) . . ?
C66 C61 C26 118.7(8) . . ?
F62 C62 C61 118.0(9) . . ?
F62 C62 C63 119.5(11) . . ?
C61 C62 C63 122.5(11) . . ?
F63 C63 C62 119.0(13) . . ?
F63 C63 C64 121.7(11) . . ?
C62 C63 C64 119.2(12) . . ?
C65 C64 F65 123.1(12) . . ?
C65 C64 C63 119.7(10) . . ?
F65 C64 C63 117.3(12) . . ?
C64 C65 F64 118.4(10) . . ?
C64 C65 C66 120.4(11) . . ?
F64 C65 C66 121.2(11) . . ?
F66 C66 C65 117.2(10) . . ?
F66 C66 C61 121.4(8) . . ?
C65 C66 C61 121.3(10) . . ?
C76 C71 C72 115.6(8) . . ?
C76 C71 C36 121.4(8) . . ?
C72 C71 C36 122.8(7) . . ?
F72 C72 C73 118.4(8) . . ?
F72 C72 C71 118.6(7) . . ?
C73 C72 C71 123.0(8) . . ?
F73 C73 C74 120.2(9) . . ?
F73 C73 C72 120.2(9) . . ?
C74 C73 C72 119.5(9) . . ?
F74 C74 C73 121.8(9) . . ?
F74 C74 C75 117.7(9) . . ?
C73 C74 C75 120.5(9) . . ?
F75 C75 C74 120.8(10) . . ?
F75 C75 C76 119.4(10) . . ?
C74 C75 C76 119.5(9) . . ?
F76 C76 C71 119.3(8) . . ?
F76 C76 C75 118.8(9) . . ?
C71 C76 C75 121.8(9) . . ?
C82 C81 C86 117.1(8) . . ?
C82 C81 C46 119.2(8) . . ?
C86 C81 C46 123.6(8) . . ?
F82 C82 C81 120.8(9) . . ?
F82 C82 C83 117.6(11) . . ?
C81 C82 C83 121.6(10) . . ?
F83 C83 C84 118.1(10) . . ?
F83 C83 C82 121.7(11) . . ?
C84 C83 C82 120.2(11) . . ?
F84 C84 C85 120.0(9) . . ?
F84 C84 C83 120.9(11) . . ?
C85 C84 C83 119.1(9) . . ?
F85 C85 C84 118.9(9) . . ?
F85 C85 C86 121.2(9) . . ?
C84 C85 C86 119.9(9) . . ?
F86 C86 C81 118.4(8) . . ?
F86 C86 C85 119.5(8) . . ?
C81 C86 C85 122.1(9) . . ?

loop_
_geom_bond_atom_site_label_1
_geom_bond_atom_site_label_2
_geom_bond_distance
_geom_bond_site_symmetry_2
_geom_bond_publ_flag
Co1 N21 1.965(5) . ?
Co1 N11 1.968(6) . ?
Co1 N31 1.973(6) . ?
Co1 N41 1.977(6) . ?
Co1 N1S 1.990(7) . ?
Co1 Br1 2.3499(13) . ?
N1S C1S 1.118(10) . ?
C1S C2S 1.458(12) . ?
N11 C12 1.363(9) . ?
N11 C15 1.365(9) . ?
C12 C46 1.396(10) . ?
C12 C13 1.444(11) . ?
C13 C14 1.322(11) . ?
C13 F14 1.332(8) . ?
C14 F13 1.350(9) . ?
C14 C15 1.436(10) . ?
C15 C16 1.388(10) . ?
C16 C22 1.379(10) . ?
C16 C51 1.501(10) . ?
N21 C22 1.380(9) . ?
N21 C25 1.390(9) . ?
C22 C23 1.450(10) . ?
C23 C24 1.315(11) . ?
C23 F23 1.328(9) . ?
C24 F24 1.344(8) . ?
C24 C25 1.427(10) . ?
C25 C26 1.376(10) . ?
C26 C32 1.400(11) . ?
C26 C61 1.521(10) . ?
N31 C32 1.356(9) . ?
N31 C35 1.367(9) . ?
C32 C33 1.438(12) . ?
C33 C34 1.323(12) . ?
C33 F33 1.343(9) . ?
C34 F34 1.337(10) . ?
C34 C35 1.419(11) . ?
C35 C36 1.392(10) . ?
C36 C42 1.392(10) . ?
C36 C71 1.495(10) . ?
N41 C42 1.363(9) . ?
N41 C45 1.382(9) . ?
C42 C43 1.447(10) . ?
C43 C44 1.335(11) . ?
C43 F43 1.336(8) . ?
C44 F44 1.345(8) . ?
C44 C45 1.432(10) . ?
C45 C46 1.361(10) . ?
C46 C81 1.502(10) . ?
C51 C52 1.346(14) . ?
C51 C56 1.411(14) . ?
C52 F52 1.330(13) . ?
C52 C53 1.362(16) . ?
C53 C54 1.28(2) . ?
C53 F53 1.297(17) . ?
C54 C55 1.33(2) . ?
C54 F54 1.359(16) . ?
C55 F55 1.404(16) . ?
C55 C56 1.434(16) . ?
C56 F56 1.328(12) . ?
C61 C62 1.352(13) . ?
C61 C66 1.407(13) . ?
C62 F62 1.332(11) . ?
C62 C63 1.368(14) . ?
C63 F63 1.350(13) . ?
C63 C64 1.403(17) . ?
C64 C65 1.338(16) . ?
C64 F65 1.340(10) . ?
C65 F64 1.342(12) . ?
C65 C66 1.370(12) . ?
C66 F66 1.341(11) . ?
C71 C76 1.376(11) . ?
C71 C72 1.386(11) . ?
C72 F72 1.339(9) . ?
C72 C73 1.374(12) . ?
C73 F73 1.333(10) . ?
C73 C74 1.340(13) . ?
C74 F74 1.333(10) . ?
C74 C75 1.363(13) . ?
C75 F75 1.331(11) . ?
C75 C76 1.389(13) . ?
C76 F76 1.341(10) . ?
C81 C82 1.347(13) . ?
C81 C86 1.371(11) . ?
C82 F82 1.326(11) . ?
C82 C83 1.382(13) . ?
C83 F83 1.335(13) . ?
C83 C84 1.368(15) . ?
C84 F84 1.331(10) . ?
C84 C85 1.344(14) . ?
C85 F85 1.331(10) . ?
C85 C86 1.379(12) . ?
C86 F86 1.342(10) . ?
